data_4025233
loop_
_publ_author_name
'Christopher J. Adams'
'Rosenildo C. da Costa'
'Ruth Edge'
'Dennis H. Evans'
'Matthew F. Hood'

_publ_section_title
;
 On the Causes of Potential Inversion in 1,2,4,5-Tetrakis(amino)benzenes
;
_journal_name_full 'Journal of Organic Chemistry'
_journal_page_first 1168
_journal_page_last 1178
_journal_paper_doi 10.1021/jo902411b
_journal_volume 75
_journal_year 2010
_chemical_formula_sum 'C26 H42 I10 N4'
_chemical_formula_weight 1679.64
_chemical_name_systematic
; 
 ? 
;
_space_group_IT_number 14
_symmetry_cell_setting monoclinic
_symmetry_space_group_name_Hall '-P 2ybc'
_symmetry_space_group_name_H-M 'P 1 21/c 1'
_atom_sites_solution_hydrogens geom
_atom_sites_solution_primary direct
_atom_sites_solution_secondary difmap
_audit_creation_method SHELXL-97
_cell_angle_alpha 90.00
_cell_angle_beta 103.854(2)
_cell_angle_gamma 90.00
_cell_formula_units_Z 4
_cell_length_a 13.5646(5)
_cell_length_b 17.3356(6)
_cell_length_c 18.3183(7)
_cell_measurement_reflns_used 4961
_cell_measurement_temperature 100(2)
_cell_measurement_theta_max 24.80
_cell_measurement_theta_min 2.29
_cell_volume 4182.2(3)
_computing_structure_refinement 'SHELXL-97 (Sheldrick, 1997)'
_computing_structure_solution 'SHELXS-97 (Sheldrick, 1990)'
_diffrn_ambient_temperature 100(2)
_diffrn_measured_fraction_theta_full 0.998
_diffrn_measured_fraction_theta_max 0.998
_diffrn_radiation_monochromator graphite
_diffrn_radiation_source 'fine-focus sealed tube'
_diffrn_radiation_type MoK\a
_diffrn_radiation_wavelength 0.71073
_diffrn_reflns_av_R_equivalents 0.0000
_diffrn_reflns_av_sigmaI/netI 0.0291
_diffrn_reflns_limit_h_max 17
_diffrn_reflns_limit_h_min -17
_diffrn_reflns_limit_k_max 22
_diffrn_reflns_limit_k_min 0
_diffrn_reflns_limit_l_max 23
_diffrn_reflns_limit_l_min 0
_diffrn_reflns_number 9636
_diffrn_reflns_theta_full 27.55
_diffrn_reflns_theta_max 27.55
_diffrn_reflns_theta_min 1.55
_exptl_absorpt_coefficient_mu 7.432
_exptl_absorpt_correction_T_max 0.745556
_exptl_absorpt_correction_T_min 0.486726
_exptl_absorpt_correction_type multi-scan
_exptl_absorpt_process_details Twinabs
_exptl_crystal_colour 'dark red'
_exptl_crystal_density_diffrn 2.668
_exptl_crystal_density_meas ?
_exptl_crystal_density_method 'not measured'
_exptl_crystal_description plate
_exptl_crystal_F_000 3024
_exptl_crystal_size_max 0.2
_exptl_crystal_size_mid 0.1
_exptl_crystal_size_min 0.05
_refine_diff_density_max 1.145
_refine_diff_density_min -0.973
_refine_diff_density_rms 0.161
_refine_ls_extinction_method none
_refine_ls_goodness_of_fit_ref 1.098
_refine_ls_hydrogen_treatment constr
_refine_ls_matrix_type full
_refine_ls_number_parameters 361
_refine_ls_number_reflns 9636
_refine_ls_number_restraints 0
_refine_ls_restrained_S_all 1.098
_refine_ls_R_factor_all 0.0407
_refine_ls_R_factor_gt 0.0282
_refine_ls_shift/su_max 0.002
_refine_ls_shift/su_mean 0.000
_refine_ls_structure_factor_coef Fsqd
_refine_ls_weighting_details 'calc w=1/[\s^2^(Fo^2^)+(0.0308P)^2^+0.0000P] where P=(Fo^2^+2Fc^2^)/3'
_refine_ls_weighting_scheme calc
_refine_ls_wR_factor_gt 0.0595
_refine_ls_wR_factor_ref 0.0628
_reflns_number_gt 7983
_reflns_number_total 9636
_reflns_threshold_expression >2sigma(I)
_cod_data_source_file jo902411b_si_007.cif
_cod_data_source_block '[4][I5][I3].[I2]'
_cod_depositor_comments
;
The following automatic conversions were performed:

'_exptl_crystal_density_meas' value 'not measured' was changed to '?'
- the value is perceived as not measured.

Automatic conversion script
Id: cif_fix_values 3008 2015-01-20 13:52:24Z robertas 
;
_cod_database_code 4025233

loop_
_symmetry_equiv_pos_as_xyz
'x, y, z'
'-x, y+1/2, -z+1/2'
'-x, -y, -z'
'x, -y-1/2, z-1/2'

loop_
_atom_site_label
_atom_site_type_symbol
_atom_site_fract_x
_atom_site_fract_y
_atom_site_fract_z
_atom_site_U_iso_or_equiv
_atom_site_adp_type
_atom_site_occupancy
_atom_site_symmetry_multiplicity
_atom_site_calc_flag
_atom_site_refinement_flags
_atom_site_disorder_assembly
_atom_site_disorder_group
C17 C 0.6238(4) 0.8390(3) 0.3774(3) 0.0268(11) Uani 1 1 d . . .
H17A H 0.5798 0.8201 0.3296 0.032 Uiso 1 1 calc R . .
H17B H 0.5994 0.8909 0.3875 0.032 Uiso 1 1 calc R . .
C18 C 0.6154(4) 0.7853(3) 0.4401(3) 0.0291(11) Uani 1 1 d . . .
H18A H 0.5434 0.7808 0.4423 0.035 Uiso 1 1 calc R . .
H18B H 0.6543 0.8065 0.4887 0.035 Uiso 1 1 calc R . .
C19 C 0.6566(4) 0.7058(3) 0.4273(3) 0.0297(11) Uani 1 1 d . . .
H19A H 0.6553 0.6719 0.4706 0.036 Uiso 1 1 calc R . .
H19B H 0.6130 0.6823 0.3816 0.036 Uiso 1 1 calc R . .
C20 C 0.7644(4) 0.7121(3) 0.4182(3) 0.0306(11) Uani 1 1 d . . .
H20A H 0.8094 0.7284 0.4666 0.037 Uiso 1 1 calc R . .
H20B H 0.7873 0.6607 0.4055 0.037 Uiso 1 1 calc R . .
C21 C 0.7745(4) 0.7686(3) 0.3581(3) 0.0278(11) Uani 1 1 d . . .
H21A H 0.8471 0.7752 0.3586 0.033 Uiso 1 1 calc R . .
H21B H 0.7394 0.7480 0.3082 0.033 Uiso 1 1 calc R . .
C12 C 0.6867(3) 1.0952(2) 0.4272(2) 0.0198(9) Uani 1 1 d . . .
H12A H 0.6625 1.1204 0.3776 0.024 Uiso 1 1 calc R . .
H12B H 0.7499 1.1216 0.4539 0.024 Uiso 1 1 calc R . .
C13 C 0.6066(4) 1.1041(3) 0.4723(3) 0.0268(11) Uani 1 1 d . . .
H13A H 0.5407 1.0845 0.4424 0.032 Uiso 1 1 calc R . .
H13B H 0.5983 1.1594 0.4827 0.032 Uiso 1 1 calc R . .
C14 C 0.6360(4) 1.0600(3) 0.5467(2) 0.0284(11) Uani 1 1 d . . .
H14A H 0.6968 1.0840 0.5797 0.034 Uiso 1 1 calc R . .
H14B H 0.5798 1.0628 0.5725 0.034 Uiso 1 1 calc R . .
C15 C 0.6584(4) 0.9760(3) 0.5327(2) 0.0268(11) Uani 1 1 d . . .
H15A H 0.5958 0.9504 0.5041 0.032 Uiso 1 1 calc R . .
H15B H 0.6818 0.9488 0.5813 0.032 Uiso 1 1 calc R . .
C16 C 0.7402(4) 0.9713(3) 0.4883(2) 0.0218(10) Uani 1 1 d . . .
H16A H 0.8040 0.9941 0.5185 0.026 Uiso 1 1 calc R . .
H16B H 0.7535 0.9165 0.4788 0.026 Uiso 1 1 calc R . .
C7 C 0.7374(3) 0.9896(2) 0.0931(2) 0.0185(9) Uani 1 1 d . . .
H7A H 0.6912 0.9447 0.0809 0.022 Uiso 1 1 calc R . .
H7B H 0.8075 0.9698 0.1108 0.022 Uiso 1 1 calc R . .
C8 C 0.7303(4) 1.0375(3) 0.0220(2) 0.0204(9) Uani 1 1 d . . .
H8A H 0.7801 1.0802 0.0327 0.024 Uiso 1 1 calc R . .
H8B H 0.7466 1.0048 -0.0178 0.024 Uiso 1 1 calc R . .
C9 C 0.6238(4) 1.0701(3) -0.0049(2) 0.0236(10) Uani 1 1 d . . .
H9A H 0.5743 1.0275 -0.0190 0.028 Uiso 1 1 calc R . .
H9B H 0.6199 1.1027 -0.0499 0.028 Uiso 1 1 calc R . .
C10 C 0.5977(4) 1.1181(3) 0.0577(2) 0.0249(10) Uani 1 1 d . . .
H10A H 0.6420 1.1642 0.0667 0.030 Uiso 1 1 calc R . .
H10B H 0.5266 1.1360 0.0411 0.030 Uiso 1 1 calc R . .
C11 C 0.6104(3) 1.0737(3) 0.1311(2) 0.0244(10) Uani 1 1 d . . .
H11A H 0.6025 1.1099 0.1712 0.029 Uiso 1 1 calc R . .
H11B H 0.5561 1.0345 0.1252 0.029 Uiso 1 1 calc R . .
C22 C 1.0216(3) 0.9436(3) 0.2531(3) 0.0221(10) Uani 1 1 d . . .
H22A H 1.0358 0.9210 0.2071 0.027 Uiso 1 1 calc R . .
H22B H 1.0112 0.9007 0.2862 0.027 Uiso 1 1 calc R . .
C23 C 1.1120(4) 0.9915(3) 0.2934(3) 0.0290(11) Uani 1 1 d . . .
H23A H 1.1742 0.9595 0.3025 0.035 Uiso 1 1 calc R . .
H23B H 1.1019 1.0084 0.3427 0.035 Uiso 1 1 calc R . .
C24 C 1.1255(4) 1.0620(3) 0.2471(3) 0.0377(13) Uani 1 1 d . . .
H24A H 1.1824 1.0940 0.2755 0.045 Uiso 1 1 calc R . .
H24B H 1.1418 1.0455 0.1996 0.045 Uiso 1 1 calc R . .
C25 C 1.0282(3) 1.1089(3) 0.2299(3) 0.0256(10) Uani 1 1 d . . .
H25A H 1.0366 1.1543 0.1991 0.031 Uiso 1 1 calc R . .
H25B H 1.0146 1.1279 0.2775 0.031 Uiso 1 1 calc R . .
C26 C 0.9384(3) 1.0610(2) 0.1878(2) 0.0164(9) Uani 1 1 d . . .
H26A H 0.8756 1.0922 0.1791 0.020 Uiso 1 1 calc R . .
H26B H 0.9493 1.0454 0.1383 0.020 Uiso 1 1 calc R . .
C4 C 0.7623(4) 0.9085(2) 0.3405(2) 0.0200(9) Uani 1 1 d . . .
C3 C 0.7207(3) 0.9872(2) 0.3506(2) 0.0167(9) Uani 1 1 d . . .
C2 C 0.6965(3) 1.0319(2) 0.2834(2) 0.0159(9) Uani 1 1 d . . .
H2A H 0.6476 1.0721 0.2773 0.019 Uiso 1 1 calc R . .
C1 C 0.7455(3) 1.0156(2) 0.2272(2) 0.0143(8) Uani 1 1 d . . .
C6 C 0.8447(3) 0.9721(2) 0.2534(2) 0.0140(8) Uani 1 1 d . . .
C5 C 0.8371(3) 0.9087(2) 0.3008(2) 0.0188(9) Uani 1 1 d . . .
H5A H 0.8832 0.8667 0.3052 0.023 Uiso 1 1 calc R . .
I1 I 0.41795(2) 1.106869(17) 0.276785(16) 0.02180(7) Uani 1 1 d . . .
I2 I 0.39047(2) 0.953593(17) 0.230019(15) 0.02160(7) Uani 1 1 d . . .
I3 I 0.35134(3) 0.780869(18) 0.18392(2) 0.03250(9) Uani 1 1 d . . .
I4 I 0.23096(2) 0.767908(17) 0.304888(16) 0.02388(7) Uani 1 1 d . . .
I5 I 0.12443(3) 0.762754(19) 0.419236(19) 0.03363(9) Uani 1 1 d . . .
I6 I 0.38811(2) 0.302059(17) 0.350073(17) 0.02464(7) Uani 1 1 d . . .
I7 I 0.18732(2) 0.272070(16) 0.365756(15) 0.01993(7) Uani 1 1 d . . .
I8 I -0.02278(2) 0.249888(16) 0.396525(17) 0.02314(7) Uani 1 1 d . . .
I9 I -0.00448(2) 0.424642(16) 0.474070(16) 0.02322(7) Uani 1 1 d . . .
I10 I -0.01108(2) 0.073694(18) 0.468472(18) 0.02768(8) Uani 1 1 d . . .
N3 N 0.7302(3) 0.8448(2) 0.3697(2) 0.0234(9) Uani 1 1 d . . .
N2 N 0.7091(3) 1.0126(2) 0.41597(18) 0.0180(8) Uani 1 1 d . . .
N1 N 0.7102(3) 1.0352(2) 0.15441(19) 0.0170(7) Uani 1 1 d . . .
N4 N 0.9271(3) 0.9909(2) 0.23235(18) 0.0166(7) Uani 1 1 d . . .

loop_
_atom_site_aniso_label
_atom_site_aniso_U_11
_atom_site_aniso_U_22
_atom_site_aniso_U_33
_atom_site_aniso_U_23
_atom_site_aniso_U_13
_atom_site_aniso_U_12
C17 0.022(3) 0.027(3) 0.035(3) 0.006(2) 0.012(2) 0.000(2)
C18 0.028(3) 0.034(3) 0.027(3) 0.002(2) 0.010(2) -0.006(2)
C19 0.030(3) 0.024(3) 0.036(3) 0.003(2) 0.010(2) -0.009(2)
C20 0.031(3) 0.026(3) 0.034(3) 0.006(2) 0.006(2) -0.002(2)
C21 0.031(3) 0.022(2) 0.033(3) 0.004(2) 0.013(2) 0.000(2)
C12 0.024(2) 0.020(2) 0.017(2) -0.0023(17) 0.0069(18) 0.0040(19)
C13 0.024(3) 0.035(3) 0.023(2) -0.004(2) 0.009(2) 0.002(2)
C14 0.021(3) 0.052(3) 0.015(2) -0.002(2) 0.0094(19) 0.000(2)
C15 0.024(3) 0.043(3) 0.016(2) 0.006(2) 0.0092(19) -0.003(2)
C16 0.021(2) 0.028(3) 0.016(2) 0.0079(18) 0.0048(18) 0.0017(19)
C7 0.019(2) 0.022(2) 0.015(2) -0.0039(17) 0.0057(17) 0.0009(18)
C8 0.025(3) 0.023(2) 0.013(2) -0.0023(17) 0.0046(18) -0.0014(19)
C9 0.022(3) 0.033(3) 0.015(2) 0.0055(19) 0.0031(18) 0.002(2)
C10 0.024(3) 0.029(3) 0.021(2) 0.0026(19) 0.0036(19) 0.006(2)
C11 0.018(2) 0.039(3) 0.015(2) -0.0012(19) 0.0010(18) 0.007(2)
C22 0.018(2) 0.023(2) 0.027(2) 0.0087(19) 0.0092(19) 0.0057(19)
C23 0.019(3) 0.038(3) 0.027(2) -0.011(2) 0.001(2) 0.011(2)
C24 0.020(3) 0.025(3) 0.064(4) -0.006(3) 0.003(3) -0.001(2)
C25 0.016(2) 0.016(2) 0.042(3) -0.002(2) 0.002(2) -0.0013(19)
C26 0.016(2) 0.017(2) 0.017(2) 0.0006(16) 0.0053(17) 0.0004(17)
C4 0.024(3) 0.018(2) 0.018(2) 0.0028(17) 0.0063(19) -0.0003(19)
C3 0.010(2) 0.022(2) 0.019(2) 0.0017(17) 0.0062(17) -0.0027(17)
C2 0.016(2) 0.016(2) 0.017(2) -0.0001(16) 0.0068(17) 0.0004(17)
C1 0.015(2) 0.011(2) 0.0176(19) -0.0027(16) 0.0055(17) -0.0032(16)
C6 0.015(2) 0.017(2) 0.0104(18) -0.0033(15) 0.0038(16) -0.0004(17)
C5 0.018(2) 0.018(2) 0.022(2) 0.0044(17) 0.0073(18) 0.0029(18)
I1 0.02153(16) 0.02265(15) 0.02157(14) -0.00030(11) 0.00588(12) -0.00117(12)
I2 0.02283(16) 0.02347(15) 0.02042(14) 0.00062(11) 0.00899(12) 0.00140(12)
I3 0.0431(2) 0.02076(16) 0.04183(19) -0.00678(14) 0.02624(17) -0.00385(14)
I4 0.03087(18) 0.01730(15) 0.02442(15) -0.00017(11) 0.00851(13) 0.00100(12)
I5 0.0457(2) 0.02891(18) 0.03210(17) -0.00754(14) 0.02068(16) -0.00742(15)
I6 0.02286(16) 0.02567(16) 0.02660(15) -0.00579(12) 0.00832(13) -0.00145(13)
I7 0.02399(16) 0.01685(14) 0.01889(14) -0.00054(11) 0.00500(12) -0.00086(12)
I8 0.02376(16) 0.01859(15) 0.02855(16) 0.00103(12) 0.00916(13) -0.00056(12)
I9 0.02873(17) 0.01908(15) 0.02698(15) 0.00521(12) 0.01677(13) 0.00385(12)
I10 0.02075(16) 0.02776(17) 0.03755(18) 0.00185(14) 0.01291(14) 0.00609(13)
N3 0.019(2) 0.019(2) 0.037(2) 0.0080(17) 0.0168(18) 0.0045(16)
N2 0.017(2) 0.023(2) 0.0142(17) 0.0053(15) 0.0044(14) -0.0019(15)
N1 0.0169(19) 0.0197(19) 0.0152(17) -0.0011(14) 0.0052(14) 0.0010(15)
N4 0.018(2) 0.0168(18) 0.0160(17) 0.0038(14) 0.0049(15) 0.0009(15)

loop_
_atom_type_symbol
_atom_type_description
_atom_type_scat_dispersion_real
_atom_type_scat_dispersion_imag
_atom_type_scat_source
C C 0.0033 0.0016 'International Tables Vol C Tables 4.2.6.8 and 6.1.1.4'
H H 0.0000 0.0000 'International Tables Vol C Tables 4.2.6.8 and 6.1.1.4'
N N 0.0061 0.0033 'International Tables Vol C Tables 4.2.6.8 and 6.1.1.4'
I I -0.4742 1.8119 'International Tables Vol C Tables 4.2.6.8 and 6.1.1.4'

loop_
_geom_angle_atom_site_label_1
_geom_angle_atom_site_label_2
_geom_angle_atom_site_label_3
_geom_angle
_geom_angle_site_symmetry_1
_geom_angle_site_symmetry_3
_geom_angle_publ_flag
N3 C17 C18 111.5(4) . . ?
N3 C17 H17A 109.3 . . ?
C18 C17 H17A 109.3 . . ?
N3 C17 H17B 109.3 . . ?
C18 C17 H17B 109.3 . . ?
H17A C17 H17B 108.0 . . ?
C17 C18 C19 110.2(4) . . ?
C17 C18 H18A 109.6 . . ?
C19 C18 H18A 109.6 . . ?
C17 C18 H18B 109.6 . . ?
C19 C18 H18B 109.6 . . ?
H18A C18 H18B 108.1 . . ?
C20 C19 C18 110.5(4) . . ?
C20 C19 H19A 109.6 . . ?
C18 C19 H19A 109.6 . . ?
C20 C19 H19B 109.6 . . ?
C18 C19 H19B 109.6 . . ?
H19A C19 H19B 108.1 . . ?
C21 C20 C19 112.8(4) . . ?
C21 C20 H20A 109.0 . . ?
C19 C20 H20A 109.0 . . ?
C21 C20 H20B 109.0 . . ?
C19 C20 H20B 109.0 . . ?
H20A C20 H20B 107.8 . . ?
N3 C21 C20 111.3(4) . . ?
N3 C21 H21A 109.4 . . ?
C20 C21 H21A 109.4 . . ?
N3 C21 H21B 109.4 . . ?
C20 C21 H21B 109.4 . . ?
H21A C21 H21B 108.0 . . ?
N2 C12 C13 111.6(4) . . ?
N2 C12 H12A 109.3 . . ?
C13 C12 H12A 109.3 . . ?
N2 C12 H12B 109.3 . . ?
C13 C12 H12B 109.3 . . ?
H12A C12 H12B 108.0 . . ?
C12 C13 C14 111.4(4) . . ?
C12 C13 H13A 109.3 . . ?
C14 C13 H13A 109.3 . . ?
C12 C13 H13B 109.3 . . ?
C14 C13 H13B 109.3 . . ?
H13A C13 H13B 108.0 . . ?
C15 C14 C13 110.4(4) . . ?
C15 C14 H14A 109.6 . . ?
C13 C14 H14A 109.6 . . ?
C15 C14 H14B 109.6 . . ?
C13 C14 H14B 109.6 . . ?
H14A C14 H14B 108.1 . . ?
C14 C15 C16 109.9(4) . . ?
C14 C15 H15A 109.7 . . ?
C16 C15 H15A 109.7 . . ?
C14 C15 H15B 109.7 . . ?
C16 C15 H15B 109.7 . . ?
H15A C15 H15B 108.2 . . ?
N2 C16 C15 111.4(4) . . ?
N2 C16 H16A 109.4 . . ?
C15 C16 H16A 109.4 . . ?
N2 C16 H16B 109.4 . . ?
C15 C16 H16B 109.4 . . ?
H16A C16 H16B 108.0 . . ?
N1 C7 C8 112.2(3) . . ?
N1 C7 H7A 109.2 . . ?
C8 C7 H7A 109.2 . . ?
N1 C7 H7B 109.2 . . ?
C8 C7 H7B 109.2 . . ?
H7A C7 H7B 107.9 . . ?
C9 C8 C7 109.9(4) . . ?
C9 C8 H8A 109.7 . . ?
C7 C8 H8A 109.7 . . ?
C9 C8 H8B 109.7 . . ?
C7 C8 H8B 109.7 . . ?
H8A C8 H8B 108.2 . . ?
C8 C9 C10 109.4(4) . . ?
C8 C9 H9A 109.8 . . ?
C10 C9 H9A 109.8 . . ?
C8 C9 H9B 109.8 . . ?
C10 C9 H9B 109.8 . . ?
H9A C9 H9B 108.2 . . ?
C11 C10 C9 113.1(4) . . ?
C11 C10 H10A 109.0 . . ?
C9 C10 H10A 109.0 . . ?
C11 C10 H10B 109.0 . . ?
C9 C10 H10B 109.0 . . ?
H10A C10 H10B 107.8 . . ?
N1 C11 C10 112.7(4) . . ?
N1 C11 H11A 109.1 . . ?
C10 C11 H11A 109.1 . . ?
N1 C11 H11B 109.1 . . ?
C10 C11 H11B 109.1 . . ?
H11A C11 H11B 107.8 . . ?
N4 C22 C23 111.6(4) . . ?
N4 C22 H22A 109.3 . . ?
C23 C22 H22A 109.3 . . ?
N4 C22 H22B 109.3 . . ?
C23 C22 H22B 109.3 . . ?
H22A C22 H22B 108.0 . . ?
C22 C23 C24 111.1(4) . . ?
C22 C23 H23A 109.4 . . ?
C24 C23 H23A 109.4 . . ?
C22 C23 H23B 109.4 . . ?
C24 C23 H23B 109.4 . . ?
H23A C23 H23B 108.0 . . ?
C25 C24 C23 109.4(4) . . ?
C25 C24 H24A 109.8 . . ?
C23 C24 H24A 109.8 . . ?
C25 C24 H24B 109.8 . . ?
C23 C24 H24B 109.8 . . ?
H24A C24 H24B 108.3 . . ?
C24 C25 C26 111.3(4) . . ?
C24 C25 H25A 109.4 . . ?
C26 C25 H25A 109.4 . . ?
C24 C25 H25B 109.4 . . ?
C26 C25 H25B 109.4 . . ?
H25A C25 H25B 108.0 . . ?
N4 C26 C25 110.0(3) . . ?
N4 C26 H26A 109.7 . . ?
C25 C26 H26A 109.7 . . ?
N4 C26 H26B 109.7 . . ?
C25 C26 H26B 109.7 . . ?
H26A C26 H26B 108.2 . . ?
N3 C4 C5 124.1(4) . . ?
N3 C4 C3 121.9(4) . . ?
C5 C4 C3 114.0(4) . . ?
N2 C3 C2 123.3(4) . . ?
N2 C3 C4 123.0(4) . . ?
C2 C3 C4 113.7(3) . . ?
C1 C2 C3 118.7(4) . . ?
C1 C2 H2A 120.7 . . ?
C3 C2 H2A 120.7 . . ?
N1 C1 C2 124.4(4) . . ?
N1 C1 C6 121.1(3) . . ?
C2 C1 C6 114.5(4) . . ?
N4 C6 C5 124.4(4) . . ?
N4 C6 C1 122.6(4) . . ?
C5 C6 C1 113.0(4) . . ?
C4 C5 C6 119.5(4) . . ?
C4 C5 H5A 120.2 . . ?
C6 C5 H5A 120.2 . . ?
I1 I2 I3 176.683(14) . . ?
I4 I3 I2 87.718(11) . . ?
I5 I4 I3 177.221(15) . . ?
I6 I7 I8 174.331(13) . . ?
C4 N3 C21 119.4(4) . . ?
C4 N3 C17 120.6(4) . . ?
C21 N3 C17 112.8(4) . . ?
C3 N2 C16 125.6(4) . . ?
C3 N2 C12 121.3(3) . . ?
C16 N2 C12 111.5(3) . . ?
C1 N1 C11 118.9(3) . . ?
C1 N1 C7 121.2(3) . . ?
C11 N1 C7 113.4(3) . . ?
C6 N4 C26 124.9(4) . . ?
C6 N4 C22 122.0(3) . . ?
C26 N4 C22 113.1(3) . . ?

loop_
_geom_bond_atom_site_label_1
_geom_bond_atom_site_label_2
_geom_bond_distance
_geom_bond_site_symmetry_2
_geom_bond_publ_flag
C17 N3 1.487(6) . ?
C17 C18 1.503(6) . ?
C17 H17A 0.9900 . ?
C17 H17B 0.9900 . ?
C18 C19 1.527(7) . ?
C18 H18A 0.9900 . ?
C18 H18B 0.9900 . ?
C19 C20 1.515(7) . ?
C19 H19A 0.9900 . ?
C19 H19B 0.9900 . ?
C20 C21 1.505(6) . ?
C20 H20A 0.9900 . ?
C20 H20B 0.9900 . ?
C21 N3 1.487(6) . ?
C21 H21A 0.9900 . ?
C21 H21B 0.9900 . ?
C12 N2 1.488(5) . ?
C12 C13 1.523(6) . ?
C12 H12A 0.9900 . ?
C12 H12B 0.9900 . ?
C13 C14 1.529(6) . ?
C13 H13A 0.9900 . ?
C13 H13B 0.9900 . ?
C14 C15 1.522(7) . ?
C14 H14A 0.9900 . ?
C14 H14B 0.9900 . ?
C15 C16 1.526(6) . ?
C15 H15A 0.9900 . ?
C15 H15B 0.9900 . ?
C16 N2 1.476(5) . ?
C16 H16A 0.9900 . ?
C16 H16B 0.9900 . ?
C7 N1 1.490(5) . ?
C7 C8 1.528(6) . ?
C7 H7A 0.9900 . ?
C7 H7B 0.9900 . ?
C8 C9 1.519(6) . ?
C8 H8A 0.9900 . ?
C8 H8B 0.9900 . ?
C9 C10 1.524(6) . ?
C9 H9A 0.9900 . ?
C9 H9B 0.9900 . ?
C10 C11 1.523(6) . ?
C10 H10A 0.9900 . ?
C10 H10B 0.9900 . ?
C11 N1 1.478(5) . ?
C11 H11A 0.9900 . ?
C11 H11B 0.9900 . ?
C22 N4 1.492(5) . ?
C22 C23 1.518(7) . ?
C22 H22A 0.9900 . ?
C22 H22B 0.9900 . ?
C23 C24 1.523(7) . ?
C23 H23A 0.9900 . ?
C23 H23B 0.9900 . ?
C24 C25 1.517(7) . ?
C24 H24A 0.9900 . ?
C24 H24B 0.9900 . ?
C25 C26 1.523(6) . ?
C25 H25A 0.9900 . ?
C25 H25B 0.9900 . ?
C26 N4 1.491(5) . ?
C26 H26A 0.9900 . ?
C26 H26B 0.9900 . ?
C4 N3 1.344(5) . ?
C4 C5 1.382(6) . ?
C4 C3 1.506(6) . ?
C3 N2 1.320(5) . ?
C3 C2 1.425(6) . ?
C2 C1 1.382(5) . ?
C2 H2A 0.9500 . ?
C1 N1 1.347(5) . ?
C1 C6 1.516(6) . ?
C6 N4 1.308(5) . ?
C6 C5 1.420(5) . ?
C5 H5A 0.9500 . ?
I1 I2 2.7893(4) . ?
I2 I3 3.1218(4) . ?
I3 I4 3.0595(4) . ?
I4 I5 2.8166(4) . ?
I6 I7 2.8540(4) . ?
I7 I8 3.0590(4) . ?
I9 I9 2.7728(6) 3_566 ?
I10 I10 2.7904(6) 3_556 ?

loop_
_geom_torsion_atom_site_label_1
_geom_torsion_atom_site_label_2
_geom_torsion_atom_site_label_3
_geom_torsion_atom_site_label_4
_geom_torsion
_geom_torsion_site_symmetry_1
_geom_torsion_site_symmetry_2
_geom_torsion_site_symmetry_3
_geom_torsion_site_symmetry_4
_geom_torsion_publ_flag
N3 C17 C18 C19 -56.7(5) . . . . ?
C17 C18 C19 C20 55.3(5) . . . . ?
C18 C19 C20 C21 -53.8(6) . . . . ?
C19 C20 C21 N3 52.3(6) . . . . ?
N2 C12 C13 C14 53.8(5) . . . . ?
C12 C13 C14 C15 -54.0(5) . . . . ?
C13 C14 C15 C16 55.6(5) . . . . ?
C14 C15 C16 N2 -58.1(5) . . . . ?
N1 C7 C8 C9 -57.4(5) . . . . ?
C7 C8 C9 C10 57.3(5) . . . . ?
C8 C9 C10 C11 -54.7(5) . . . . ?
C9 C10 C11 N1 50.4(5) . . . . ?
N4 C22 C23 C24 -54.4(5) . . . . ?
C22 C23 C24 C25 56.3(5) . . . . ?
C23 C24 C25 C26 -58.1(5) . . . . ?
C24 C25 C26 N4 57.1(5) . . . . ?
N3 C4 C3 N2 46.0(7) . . . . ?
C5 C4 C3 N2 -132.4(4) . . . . ?
N3 C4 C3 C2 -134.9(4) . . . . ?
C5 C4 C3 C2 46.8(5) . . . . ?
N2 C3 C2 C1 154.8(4) . . . . ?
C4 C3 C2 C1 -24.3(6) . . . . ?
C3 C2 C1 N1 158.7(4) . . . . ?
C3 C2 C1 C6 -20.8(6) . . . . ?
N1 C1 C6 N4 45.5(6) . . . . ?
C2 C1 C6 N4 -135.0(4) . . . . ?
N1 C1 C6 C5 -133.0(4) . . . . ?
C2 C1 C6 C5 46.4(5) . . . . ?
N3 C4 C5 C6 160.8(4) . . . . ?
C3 C4 C5 C6 -20.8(6) . . . . ?
N4 C6 C5 C4 157.5(4) . . . . ?
C1 C6 C5 C4 -23.9(6) . . . . ?
I1 I2 I3 I4 -5.8(3) . . . . ?
I2 I3 I4 I5 -15.5(3) . . . . ?
C5 C4 N3 C21 -1.5(7) . . . . ?
C3 C4 N3 C21 -179.7(4) . . . . ?
C5 C4 N3 C17 -149.8(5) . . . . ?
C3 C4 N3 C17 32.0(6) . . . . ?
C20 C21 N3 C4 156.2(4) . . . . ?
C20 C21 N3 C17 -53.2(5) . . . . ?
C18 C17 N3 C4 -153.5(4) . . . . ?
C18 C17 N3 C21 56.3(5) . . . . ?
C2 C3 N2 C16 -175.0(4) . . . . ?
C4 C3 N2 C16 4.1(7) . . . . ?
C2 C3 N2 C12 -10.9(6) . . . . ?
C4 C3 N2 C12 168.2(4) . . . . ?
C15 C16 N2 C3 -136.4(4) . . . . ?
C15 C16 N2 C12 58.2(5) . . . . ?
C13 C12 N2 C3 138.0(4) . . . . ?
C13 C12 N2 C16 -55.8(5) . . . . ?
C2 C1 N1 C11 -2.8(6) . . . . ?
C6 C1 N1 C11 176.6(4) . . . . ?
C2 C1 N1 C7 -152.8(4) . . . . ?
C6 C1 N1 C7 26.6(6) . . . . ?
C10 C11 N1 C1 158.7(4) . . . . ?
C10 C11 N1 C7 -49.0(5) . . . . ?
C8 C7 N1 C1 -155.2(4) . . . . ?
C8 C7 N1 C11 53.2(5) . . . . ?
C5 C6 N4 C26 -174.7(4) . . . . ?
C1 C6 N4 C26 6.9(6) . . . . ?
C5 C6 N4 C22 3.8(6) . . . . ?
C1 C6 N4 C22 -174.6(4) . . . . ?
C25 C26 N4 C6 123.7(4) . . . . ?
C25 C26 N4 C22 -54.9(5) . . . . ?
C23 C22 N4 C6 -124.5(4) . . . . ?
C23 C22 N4 C26 54.1(5) . . . . ?
